data_4034832
loop_
_publ_author_name
'Wang, Cong-Shuai'
'Cheng, Yu-Chun'
'Zhou, Ji'
'Mei, Guang-Jian'
'Wang, Shu-Liang'
'Shi, Feng'

_publ_section_title
;
 Metal-Catalyzed Oxa-[4+2] Cyclizations of Quinone Methides with Alkynyl
 Benzyl Alcohols.
;
_journal_issue 22
_journal_name_full 'The Journal of organic chemistry'
_journal_page_first 13861
_journal_page_last 13873
_journal_paper_doi 10.1021/acs.joc.8b02186
_journal_volume 83
_journal_year 2018
_chemical_absolute_configuration rmad
_chemical_formula_moiety 'C27 H26 O4'
_chemical_formula_sum 'C27 H26 O4'
_chemical_formula_weight 414.48
_space_group_crystal_system orthorhombic
_space_group_IT_number 43
_space_group_name_Hall 'F 2 -2d'
_space_group_name_H-M_alt 'F d d 2'
_atom_sites_solution_hydrogens geom
_atom_sites_solution_primary dual
_audit_creation_date 2018-06-19
_audit_creation_method
;
Olex2 1.2
(compiled 2018.05.18 svn.r3508 for OlexSys, GUI svn.r5497)
;
_cell_angle_alpha 90
_cell_angle_beta 90
_cell_angle_gamma 90
_cell_formula_units_Z 16
_cell_length_a 23.367(12)
_cell_length_b 70.70(4)
_cell_length_c 5.211(3)
_cell_measurement_reflns_used 1187
_cell_measurement_temperature 296(2)
_cell_measurement_theta_max 19.09
_cell_measurement_theta_min 2.45
_cell_volume 8609(8)
_computing_cell_refinement 'SAINT V8.35A (?, 2016)'
_computing_data_reduction 'SAINT V8.35A (?, 2016)'
_computing_molecular_graphics 'Olex2 (Dolomanov et al., 2009)'
_computing_publication_material 'Olex2 (Dolomanov et al., 2009)'
_computing_structure_refinement 'ShelXL (Sheldrick, 2015)'
_computing_structure_solution 'ShelXT (Sheldrick, 2015)'
_diffrn_ambient_temperature 296.15
_diffrn_measured_fraction_theta_full 0.998
_diffrn_measured_fraction_theta_max 0.995
_diffrn_measurement_device_type 'Bruker APEX-II CCD'
_diffrn_measurement_method '\f and \w scans'
_diffrn_radiation_type MoK\a
_diffrn_radiation_wavelength 0.71073
_diffrn_reflns_av_R_equivalents 0.0985
_diffrn_reflns_av_unetI/netI 0.1446
_diffrn_reflns_Laue_measured_fraction_full 0.998
_diffrn_reflns_Laue_measured_fraction_max 0.995
_diffrn_reflns_limit_h_max 27
_diffrn_reflns_limit_h_min -30
_diffrn_reflns_limit_k_max 64
_diffrn_reflns_limit_k_min -90
_diffrn_reflns_limit_l_max 6
_diffrn_reflns_limit_l_min -6
_diffrn_reflns_number 13131
_diffrn_reflns_point_group_measured_fraction_full 0.991
_diffrn_reflns_point_group_measured_fraction_max 0.981
_diffrn_reflns_theta_full 25.242
_diffrn_reflns_theta_max 27.560
_diffrn_reflns_theta_min 2.890
_diffrn_standards_number 0
_exptl_absorpt_coefficient_mu 0.085
_exptl_absorpt_correction_T_max 0.7456
_exptl_absorpt_correction_T_min 0.5859
_exptl_absorpt_correction_type multi-scan
_exptl_absorpt_process_details
'SADABS-2014/5 (Bruker,2014/5) was used for absorption correction. wR2(int) was 0.0826 before and 0.0587 after correction. The Ratio of minimum to maximum transmission is 0.7858. The \l/2 correction factor is 0.00150.'
_exptl_crystal_colour colourless
_exptl_crystal_colour_primary colourless
_exptl_crystal_density_diffrn 1.279
_exptl_crystal_description block
_exptl_crystal_F_000 3520
_exptl_crystal_size_max 0.8
_exptl_crystal_size_mid 0.1
_exptl_crystal_size_min 0.1
_refine_diff_density_max 0.151
_refine_diff_density_min -0.138
_refine_diff_density_rms 0.036
_refine_ls_abs_structure_details
;
 Flack x determined using 584 quotients [(I+)-(I-)]/[(I+)+(I-)]
 (Parsons, Flack and Wagner, Acta Cryst. B69 (2013) 249-259).
;
_refine_ls_abs_structure_Flack -1.5(10)
_refine_ls_extinction_method none
_refine_ls_goodness_of_fit_ref 0.954
_refine_ls_hydrogen_treatment constr
_refine_ls_matrix_type full
_refine_ls_number_parameters 283
_refine_ls_number_reflns 4882
_refine_ls_number_restraints 1
_refine_ls_restrained_S_all 0.954
_refine_ls_R_factor_all 0.1943
_refine_ls_R_factor_gt 0.0641
_refine_ls_shift/su_max 0.000
_refine_ls_shift/su_mean 0.000
_refine_ls_structure_factor_coef Fsqd
_refine_ls_weighting_details 'w=1/[\s^2^(Fo^2^)+(0.0448P)^2^] where P=(Fo^2^+2Fc^2^)/3'
_refine_ls_weighting_scheme calc
_refine_ls_wR_factor_gt 0.1052
_refine_ls_wR_factor_ref 0.1406
_reflns_Friedel_coverage 0.775
_reflns_Friedel_fraction_full 0.981
_reflns_Friedel_fraction_max 0.963
_reflns_number_gt 2018
_reflns_number_total 4882
_reflns_threshold_expression 'I > 2\s(I)'
_cod_data_source_file jo8b02186_si_003.cif
_cod_data_source_block sf20180619-wcs
_cod_database_code 4034832
_shelx_shelxl_version_number 2017/1
_shelx_space_group_comment
;
The symmetry employed for this shelxl refinement is uniquely defined
by the following loop, which should always be used as a source of
symmetry information in preference to the above space-group names.
They are only intended as comments.
;
_shelx_estimated_absorpt_t_max 0.992
_shelx_estimated_absorpt_t_min 0.935
_olex2_refinement_description
;
1. Fixed Uiso
 At 1.2 times of:
  All C(H) groups, All C(H,H) groups
 At 1.5 times of:
  All C(H,H,H) groups
2.a Ternary CH refined with riding coordinates:
 C10(H10)
2.b Secondary CH2 refined with riding coordinates:
 C8(H8A,H8B), C9(H9A,H9B)
2.c Aromatic/amide H refined with riding coordinates:
 C3(H3), C4(H4), C5(H5), C6(H6), C12(H12), C15(H15), C19(H19), C20(H20),
 C22(H22), C23(H23), C24(H24), C25(H25)
2.d Idealised Me refined as rotating group:
 C17(H17A,H17B,H17C), C18(H18A,H18B,H18C), C27(H27A,H27B,H27C)
;
_olex2_submission_special_instructions 'No special instructions were received'

loop_
_space_group_symop_operation_xyz
'x, y, z'
'-x, -y, z'
'x+1/4, -y+1/4, z+1/4'
'-x+1/4, y+1/4, z+1/4'
'x, y+1/2, z+1/2'
'-x, -y+1/2, z+1/2'
'x+1/4, -y+3/4, z+3/4'
'-x+1/4, y+3/4, z+3/4'
'x+1/2, y, z+1/2'
'-x+1/2, -y, z+1/2'
'x+3/4, -y+1/4, z+3/4'
'-x+3/4, y+1/4, z+3/4'
'x+1/2, y+1/2, z'
'-x+1/2, -y+1/2, z'
'x+3/4, -y+3/4, z+1/4'
'-x+3/4, y+3/4, z+1/4'

loop_
_atom_site_label
_atom_site_type_symbol
_atom_site_fract_x
_atom_site_fract_y
_atom_site_fract_z
_atom_site_U_iso_or_equiv
_atom_site_adp_type
_atom_site_occupancy
_atom_site_site_symmetry_order
_atom_site_calc_flag
_atom_site_refinement_flags_posn
O1 O 0.86803(16) 0.28793(5) 0.6749(8) 0.0659(12) Uani 1 1 d .
O2 O 0.84697(14) 0.29675(5) 0.2571(7) 0.0514(10) Uani 1 1 d .
O3 O 0.84500(17) 0.36017(5) -0.0384(9) 0.0653(12) Uani 1 1 d .
O4 O 0.76944(17) 0.36993(5) 0.2940(9) 0.0739(13) Uani 1 1 d .
C1 C 0.8335(2) 0.28354(7) 0.4530(13) 0.0540(16) Uani 1 1 d .
C2 C 0.8565(2) 0.26488(8) 0.3658(12) 0.0504(16) Uani 1 1 d .
C3 C 0.8359(3) 0.25341(8) 0.1757(13) 0.0651(19) Uani 1 1 d .
H3 H 0.802777 0.256453 0.086156 0.078 Uiso 1 1 calc R
C4 C 0.8664(3) 0.23706(9) 0.1218(14) 0.076(2) Uani 1 1 d .
H4 H 0.853034 0.228751 -0.002891 0.091 Uiso 1 1 calc R
C5 C 0.9161(3) 0.23304(9) 0.2512(15) 0.074(2) Uani 1 1 d .
H5 H 0.936685 0.222229 0.208436 0.089 Uiso 1 1 calc R
C6 C 0.9358(3) 0.24444(9) 0.4390(15) 0.073(2) Uani 1 1 d .
H6 H 0.969190 0.241506 0.527338 0.087 Uiso 1 1 calc R
C7 C 0.9051(3) 0.26061(8) 0.4973(13) 0.0573(16) Uani 1 1 d .
C8 C 0.9165(2) 0.27545(8) 0.6879(14) 0.0678(19) Uani 1 1 d .
H8A H 0.920044 0.270049 0.858267 0.081 Uiso 1 1 calc R
H8B H 0.951470 0.282170 0.646812 0.081 Uiso 1 1 calc R
C9 C 0.7729(2) 0.28487(7) 0.5275(13) 0.0572(17) Uani 1 1 d .
H9A H 0.764920 0.275460 0.658126 0.069 Uiso 1 1 calc R
H9B H 0.749210 0.282034 0.379610 0.069 Uiso 1 1 calc R
C10 C 0.7568(2) 0.30443(7) 0.6307(11) 0.0512(16) Uani 1 1 d .
H10 H 0.774622 0.305998 0.799701 0.061 Uiso 1 1 calc R
C11 C 0.7816(2) 0.31911(7) 0.4518(11) 0.0457(14) Uani 1 1 d .
C12 C 0.7628(2) 0.33789(8) 0.4583(12) 0.0518(15) Uani 1 1 d .
H12 H 0.734639 0.341375 0.575436 0.062 Uiso 1 1 calc R
C13 C 0.7849(2) 0.35127(7) 0.2954(13) 0.0512(15) Uani 1 1 d .
C14 C 0.8267(2) 0.34614(8) 0.1175(12) 0.0495(16) Uani 1 1 d .
C15 C 0.8460(2) 0.32777(7) 0.1106(11) 0.0475(15) Uani 1 1 d .
H15 H 0.873975 0.324205 -0.006738 0.057 Uiso 1 1 calc R
C16 C 0.8236(2) 0.31470(7) 0.2788(11) 0.0439(14) Uani 1 1 d .
C17 C 0.8881(2) 0.35560(8) -0.2213(13) 0.0715(19) Uani 1 1 d .
H17A H 0.874755 0.345605 -0.330585 0.107 Uiso 1 1 calc GR
H17B H 0.922103 0.351549 -0.133302 0.107 Uiso 1 1 calc GR
H17C H 0.896660 0.366554 -0.323127 0.107 Uiso 1 1 calc GR
C18 C 0.7381(3) 0.37643(9) 0.5092(15) 0.093(2) Uani 1 1 d .
H18A H 0.732777 0.389859 0.496518 0.140 Uiso 1 1 calc GR
H18B H 0.758754 0.373532 0.663429 0.140 Uiso 1 1 calc GR
H18C H 0.701432 0.370295 0.513408 0.140 Uiso 1 1 calc GR
C19 C 0.6940(2) 0.30662(7) 0.6605(12) 0.0505(16) Uani 1 1 d .
H19 H 0.671553 0.303033 0.521410 0.061 Uiso 1 1 calc R
C20 C 0.6670(2) 0.31307(7) 0.8621(12) 0.0535(16) Uani 1 1 d .
H20 H 0.689614 0.316592 1.000916 0.064 Uiso 1 1 calc R
C21 C 0.6046(2) 0.31541(8) 0.8945(12) 0.0503(15) Uani 1 1 d .
C22 C 0.5673(3) 0.30458(8) 0.7498(14) 0.0719(19) Uani 1 1 d .
H22 H 0.582433 0.296028 0.632388 0.086 Uiso 1 1 calc R
C23 C 0.5090(3) 0.30595(10) 0.7724(16) 0.077(2) Uani 1 1 d .
H23 H 0.484771 0.298632 0.671394 0.092 Uiso 1 1 calc R
C24 C 0.4876(3) 0.31844(11) 0.9485(17) 0.086(2) Uani 1 1 d .
H24 H 0.448173 0.319430 0.970354 0.103 Uiso 1 1 calc R
C25 C 0.5226(3) 0.32932(9) 1.0905(14) 0.074(2) Uani 1 1 d .
H25 H 0.506899 0.337682 1.208890 0.089 Uiso 1 1 calc R
C26 C 0.5817(3) 0.32838(8) 1.0649(13) 0.0601(17) Uani 1 1 d .
C27 C 0.6177(3) 0.34108(8) 1.2267(15) 0.082(2) Uani 1 1 d .
H27A H 0.638141 0.333673 1.350784 0.123 Uiso 1 1 calc GR
H27B H 0.593612 0.350031 1.313704 0.123 Uiso 1 1 calc GR
H27C H 0.644415 0.347721 1.119731 0.123 Uiso 1 1 calc GR

loop_
_atom_site_aniso_label
_atom_site_aniso_U_11
_atom_site_aniso_U_22
_atom_site_aniso_U_33
_atom_site_aniso_U_23
_atom_site_aniso_U_13
_atom_site_aniso_U_12
O1 0.066(3) 0.077(3) 0.055(3) -0.018(2) -0.012(2) 0.015(2)
O2 0.061(2) 0.042(2) 0.051(3) 0.001(2) 0.013(2) 0.0082(18)
O3 0.069(3) 0.052(2) 0.076(3) 0.002(3) 0.017(3) 0.001(2)
O4 0.088(3) 0.052(3) 0.082(4) 0.002(3) 0.022(3) 0.019(2)
C1 0.058(4) 0.051(4) 0.053(4) 0.002(3) 0.004(3) -0.002(3)
C2 0.052(4) 0.039(3) 0.060(4) 0.007(3) 0.010(3) 0.001(3)
C3 0.077(4) 0.045(4) 0.073(5) -0.002(4) 0.001(4) -0.003(3)
C4 0.096(5) 0.051(4) 0.082(6) -0.005(4) 0.011(5) -0.011(4)
C5 0.086(5) 0.051(4) 0.086(6) -0.001(4) 0.014(5) 0.012(4)
C6 0.074(4) 0.061(4) 0.083(6) 0.011(4) 0.012(4) 0.014(4)
C7 0.063(4) 0.049(4) 0.060(5) 0.000(4) 0.001(4) 0.000(3)
C8 0.051(4) 0.071(4) 0.081(5) 0.019(4) -0.001(4) 0.012(3)
C9 0.051(4) 0.052(3) 0.068(5) 0.001(3) 0.015(3) 0.000(3)
C10 0.050(4) 0.054(4) 0.049(4) 0.000(3) 0.007(3) 0.001(3)
C11 0.039(3) 0.043(3) 0.055(4) -0.002(3) 0.000(3) 0.001(3)
C12 0.042(3) 0.063(4) 0.051(4) -0.007(3) 0.004(3) 0.005(3)
C13 0.047(3) 0.043(4) 0.063(4) -0.007(4) -0.006(3) 0.004(3)
C14 0.047(4) 0.047(4) 0.055(4) 0.003(3) -0.007(3) -0.009(3)
C15 0.046(3) 0.047(3) 0.050(4) -0.002(3) 0.002(3) -0.003(3)
C16 0.042(3) 0.043(3) 0.047(4) -0.009(3) -0.002(3) 0.001(3)
C17 0.070(4) 0.067(4) 0.077(5) 0.003(4) 0.020(4) -0.016(3)
C18 0.121(6) 0.076(5) 0.084(6) -0.018(5) -0.005(5) 0.044(4)
C19 0.045(3) 0.051(4) 0.056(4) 0.001(3) -0.001(3) -0.004(3)
C20 0.051(4) 0.053(4) 0.056(4) 0.003(3) 0.005(3) -0.002(3)
C21 0.047(4) 0.048(3) 0.056(4) 0.008(3) 0.005(3) 0.000(3)
C22 0.056(4) 0.084(5) 0.076(5) -0.012(4) 0.008(4) -0.013(3)
C23 0.059(5) 0.087(5) 0.084(6) -0.003(5) -0.003(4) -0.019(4)
C24 0.050(4) 0.098(6) 0.109(7) 0.012(5) 0.012(5) 0.001(4)
C25 0.049(4) 0.081(5) 0.091(6) -0.001(4) 0.011(4) 0.022(4)
C26 0.065(4) 0.045(3) 0.071(5) 0.008(4) 0.004(4) 0.012(3)
C27 0.081(5) 0.063(4) 0.101(6) -0.022(4) -0.012(5) 0.014(3)

loop_
_atom_type_symbol
_atom_type_description
_atom_type_scat_dispersion_real
_atom_type_scat_dispersion_imag
_atom_type_scat_source
C C 0.0033 0.0016 'International Tables Vol C Tables 4.2.6.8 and 6.1.1.4'
H H 0.0000 0.0000 'International Tables Vol C Tables 4.2.6.8 and 6.1.1.4'
O O 0.0106 0.0060 'International Tables Vol C Tables 4.2.6.8 and 6.1.1.4'

loop_
_geom_angle_atom_site_label_1
_geom_angle_atom_site_label_2
_geom_angle_atom_site_label_3
_geom_angle
C8 O1 C1 110.2(4)
C16 O2 C1 117.2(4)
C14 O3 C17 117.4(4)
C13 O4 C18 116.5(5)
O1 C1 C2 103.4(5)
O1 C1 C9 108.2(5)
O2 C1 O1 108.1(4)
O2 C1 C2 106.4(5)
O2 C1 C9 111.2(5)
C9 C1 C2 118.9(5)
C3 C2 C1 128.1(6)
C7 C2 C1 110.1(6)
C7 C2 C3 121.8(5)
C2 C3 H3 121.3
C2 C3 C4 117.4(6)
C4 C3 H3 121.3
C3 C4 H4 119.8
C5 C4 C3 120.5(7)
C5 C4 H4 119.8
C4 C5 H5 119.3
C6 C5 C4 121.4(6)
C6 C5 H5 119.3
C5 C6 H6 120.8
C5 C6 C7 118.5(7)
C7 C6 H6 120.8
C2 C7 C6 120.4(6)
C2 C7 C8 109.5(5)
C6 C7 C8 130.2(7)
O1 C8 C7 105.3(5)
O1 C8 H8A 110.7
O1 C8 H8B 110.7
C7 C8 H8A 110.7
C7 C8 H8B 110.7
H8A C8 H8B 108.8
C1 C9 H9A 109.0
C1 C9 H9B 109.0
C1 C9 C10 112.8(4)
H9A C9 H9B 107.8
C10 C9 H9A 109.0
C10 C9 H9B 109.0
C9 C10 H10 108.3
C11 C10 C9 108.1(4)
C11 C10 H10 108.3
C19 C10 C9 111.9(4)
C19 C10 H10 108.3
C19 C10 C11 111.8(4)
C12 C11 C10 121.1(5)
C16 C11 C10 121.6(5)
C16 C11 C12 117.3(5)
C11 C12 H12 119.3
C13 C12 C11 121.3(5)
C13 C12 H12 119.3
O4 C13 C12 124.6(6)
O4 C13 C14 115.6(6)
C12 C13 C14 119.7(5)
O3 C14 C13 115.5(5)
O3 C14 C15 125.0(6)
C15 C14 C13 119.5(6)
C14 C15 H15 120.2
C14 C15 C16 119.5(5)
C16 C15 H15 120.2
C11 C16 O2 123.0(5)
C11 C16 C15 122.6(5)
C15 C16 O2 114.4(5)
O3 C17 H17A 109.5
O3 C17 H17B 109.5
O3 C17 H17C 109.5
H17A C17 H17B 109.5
H17A C17 H17C 109.5
H17B C17 H17C 109.5
O4 C18 H18A 109.5
O4 C18 H18B 109.5
O4 C18 H18C 109.5
H18A C18 H18B 109.5
H18A C18 H18C 109.5
H18B C18 H18C 109.5
C10 C19 H19 116.6
C20 C19 C10 126.7(5)
C20 C19 H19 116.6
C19 C20 H20 116.3
C19 C20 C21 127.4(6)
C21 C20 H20 116.3
C22 C21 C20 119.8(6)
C22 C21 C26 118.2(5)
C26 C21 C20 121.9(5)
C21 C22 H22 118.7
C23 C22 C21 122.7(6)
C23 C22 H22 118.7
C22 C23 H23 121.1
C24 C23 C22 117.8(7)
C24 C23 H23 121.1
C23 C24 H24 119.5
C25 C24 C23 121.0(6)
C25 C24 H24 119.5
C24 C25 H25 119.2
C24 C25 C26 121.7(6)
C26 C25 H25 119.2
C21 C26 C25 118.6(6)
C21 C26 C27 122.9(5)
C25 C26 C27 118.5(6)
C26 C27 H27A 109.5
C26 C27 H27B 109.5
C26 C27 H27C 109.5
H27A C27 H27B 109.5
H27A C27 H27C 109.5
H27B C27 H27C 109.5

loop_
_geom_bond_atom_site_label_1
_geom_bond_atom_site_label_2
_geom_bond_distance
O1 C1 1.444(7)
O1 C8 1.437(6)
O2 C1 1.419(6)
O2 C16 1.386(5)
O3 C14 1.352(6)
O3 C17 1.424(6)
O4 C13 1.368(6)
O4 C18 1.416(8)
C1 C2 1.495(7)
C1 C9 1.471(7)
C2 C3 1.368(8)
C2 C7 1.359(7)
C3 H3 0.9300
C3 C4 1.386(8)
C4 H4 0.9300
C4 C5 1.373(8)
C5 H5 0.9300
C5 C6 1.349(8)
C6 H6 0.9300
C6 C7 1.383(8)
C7 C8 1.469(8)
C8 H8A 0.9700
C8 H8B 0.9700
C9 H9A 0.9700
C9 H9B 0.9700
C9 C10 1.530(7)
C10 H10 0.9800
C10 C11 1.511(7)
C10 C19 1.484(7)
C11 C12 1.399(7)
C11 C16 1.369(7)
C12 H12 0.9300
C12 C13 1.373(7)
C13 C14 1.394(7)
C14 C15 1.376(7)
C15 H15 0.9300
C15 C16 1.377(7)
C17 H17A 0.9600
C17 H17B 0.9600
C17 H17C 0.9600
C18 H18A 0.9600
C18 H18B 0.9600
C18 H18C 0.9600
C19 H19 0.9300
C19 C20 1.308(7)
C20 H20 0.9300
C20 C21 1.477(7)
C21 C22 1.383(7)
C21 C26 1.384(7)
C22 H22 0.9300
C22 C23 1.372(8)
C23 H23 0.9300
C23 C24 1.368(9)
C24 H24 0.9300
C24 C25 1.346(9)
C25 H25 0.9300
C25 C26 1.387(7)
C26 C27 1.492(8)
C27 H27A 0.9600
C27 H27B 0.9600
C27 H27C 0.9600
